data_4026984
loop_
_publ_author_name
'Patricia Ch\'avez'
'Jonathan Kirsch'
'Jan Streuff'
'Kilian Mu\~niz'

_publ_section_title
;
 Palladium-Catalyzed Intramolecular Diamination of Acrylic Esters Using
 Sulfamates as Nitrogen Source
;
_journal_name_full 'Journal of Organic Chemistry'
_journal_page_first 1922
_journal_page_last 1930
_journal_paper_doi 10.1021/jo202507d
_journal_volume 77
_journal_year 2012
_chemical_formula_moiety 'C21 H22 N2 O6 S'
_chemical_formula_sum 'C21 H22 N2 O6 S'
_chemical_formula_weight 430.47
_chemical_name_systematic
;
 ?
;
_space_group_IT_number 61
_symmetry_cell_setting orthorhombic
_symmetry_space_group_name_Hall '-P 2ac 2ab'
_symmetry_space_group_name_H-M 'P b c a'
_atom_sites_solution_hydrogens geom
_atom_sites_solution_primary direct
_atom_sites_solution_secondary difmap
_audit_creation_method SHELXL-97
_cell_angle_alpha 90.00
_cell_angle_beta 90.00
_cell_angle_gamma 90.00
_cell_formula_units_Z 8
_cell_length_a 15.4444(7)
_cell_length_b 15.8126(5)
_cell_length_c 16.7857(9)
_cell_measurement_reflns_used 19572
_cell_measurement_temperature 293(2)
_cell_measurement_theta_max 30.034
_cell_measurement_theta_min 0.998
_cell_volume 4099.3(3)
_computing_cell_refinement 'Denzo (Nonius B.V., 1998)'
_computing_data_collection 'Collect (Nonius B.V., 1998)'
_computing_data_reduction 'Denzo (Nonius B.V., 1998)'
_computing_molecular_graphics 'PLATON 98 (Spek, 1998)'
_computing_publication_material 'SHELXL-97 (Sheldrick, 1997)'
_computing_structure_refinement 'SHELXL-97 (Sheldrick, 1997)'
_computing_structure_solution 'SHELXS-97 (Sheldrick, 1997)'
_diffrn_ambient_temperature 293(2)
_diffrn_measured_fraction_theta_full 0.977
_diffrn_measured_fraction_theta_max 0.977
_diffrn_measurement_device_type KappaCCD
_diffrn_measurement_method 'phi and omega scans'
_diffrn_radiation_monochromator graphite
_diffrn_radiation_source 'fine-focus sealed tube'
_diffrn_radiation_type MoK\a
_diffrn_radiation_wavelength 0.71073
_diffrn_reflns_av_R_equivalents 0.0796
_diffrn_reflns_av_sigmaI/netI 0.0690
_diffrn_reflns_limit_h_max 21
_diffrn_reflns_limit_h_min -16
_diffrn_reflns_limit_k_max 21
_diffrn_reflns_limit_k_min -22
_diffrn_reflns_limit_l_max 23
_diffrn_reflns_limit_l_min -22
_diffrn_reflns_number 28339
_diffrn_reflns_theta_full 30.24
_diffrn_reflns_theta_max 30.24
_diffrn_reflns_theta_min 2.21
_exptl_absorpt_coefficient_mu 0.199
_exptl_absorpt_correction_type none
_exptl_crystal_colour colorless
_exptl_crystal_density_diffrn 1.395
_exptl_crystal_description prism
_exptl_crystal_F_000 1808
_exptl_crystal_size_max 0.40
_exptl_crystal_size_mid 0.30
_exptl_crystal_size_min 0.30
_refine_diff_density_max 0.216
_refine_diff_density_min -0.394
_refine_diff_density_rms 0.052
_refine_ls_extinction_method none
_refine_ls_goodness_of_fit_ref 1.019
_refine_ls_hydrogen_treatment constr
_refine_ls_matrix_type full
_refine_ls_number_parameters 273
_refine_ls_number_reflns 5975
_refine_ls_number_restraints 0
_refine_ls_restrained_S_all 1.019
_refine_ls_R_factor_all 0.1272
_refine_ls_R_factor_gt 0.0655
_refine_ls_shift/su_max 0.001
_refine_ls_shift/su_mean 0.000
_refine_ls_structure_factor_coef Fsqd
_refine_ls_weighting_details 'calc w=1/[\s^2^(Fo^2^)+(0.0527P)^2^+1.7345P] where P=(Fo^2^+2Fc^2^)/3'
_refine_ls_weighting_scheme calc
_refine_ls_wR_factor_gt 0.1244
_refine_ls_wR_factor_ref 0.1451
_reflns_number_gt 3542
_reflns_number_total 5975
_reflns_threshold_expression I>2sigma(I)
_cod_data_source_file jo202507d_si_001.cif
_cod_data_source_block streuff3
_cod_database_code 4026984

loop_
_symmetry_equiv_pos_as_xyz
'x, y, z'
'-x+1/2, -y, z+1/2'
'x+1/2, -y+1/2, -z'
'-x, y+1/2, -z+1/2'
'-x, -y, -z'
'x-1/2, y, -z-1/2'
'-x-1/2, y-1/2, z'
'x, -y-1/2, z-1/2'

loop_
_atom_site_label
_atom_site_type_symbol
_atom_site_fract_x
_atom_site_fract_y
_atom_site_fract_z
_atom_site_U_iso_or_equiv
_atom_site_adp_type
_atom_site_occupancy
_atom_site_symmetry_multiplicity
_atom_site_calc_flag
_atom_site_refinement_flags
C1 C 0.85985(13) 0.03435(13) 0.57387(14) 0.0361(5) Uani 1 1 d .
C2 C 0.86745(18) 0.06694(14) 0.65054(15) 0.0513(6) Uani 1 1 d .
H2 H 0.8662 0.1252 0.6579 0.062 Uiso 1 1 calc R
C3 C 0.87683(19) 0.01456(15) 0.71603(16) 0.0567(7) Uani 1 1 d .
H3 H 0.8829 0.0379 0.7666 0.068 Uiso 1 1 calc R
C4 C 0.87719(16) -0.07188(15) 0.70681(15) 0.0485(6) Uani 1 1 d .
H4 H 0.8831 -0.1072 0.7508 0.058 Uiso 1 1 calc R
C5 C 0.86860(16) -0.10545(14) 0.63136(16) 0.0493(6) Uani 1 1 d .
H5 H 0.8682 -0.1638 0.6247 0.059 Uiso 1 1 calc R
C6 C 0.86052(15) -0.05347(13) 0.56551(15) 0.0432(5) Uani 1 1 d .
H6 H 0.8555 -0.0773 0.5151 0.052 Uiso 1 1 calc R
C7 C 0.74936(13) 0.11017(12) 0.49234(12) 0.0319(4) Uani 1 1 d .
C8 C 0.69789(14) 0.04686(13) 0.46046(14) 0.0389(5) Uani 1 1 d .
H8 H 0.7230 -0.0044 0.4463 0.047 Uiso 1 1 calc R
C9 C 0.61011(15) 0.05821(15) 0.44922(15) 0.0474(6) Uani 1 1 d .
H9 H 0.5767 0.0147 0.4280 0.057 Uiso 1 1 calc R
C10 C 0.57217(16) 0.13388(17) 0.46940(18) 0.0616(8) Uani 1 1 d .
H10 H 0.5132 0.1422 0.4612 0.074 Uiso 1 1 calc R
C11 C 0.62191(16) 0.19719(17) 0.5017(2) 0.0683(9) Uani 1 1 d .
H11 H 0.5964 0.2485 0.5153 0.082 Uiso 1 1 calc R
C12 C 0.70977(15) 0.18544(14) 0.51426(16) 0.0506(6) Uani 1 1 d .
H12 H 0.7424 0.2283 0.5375 0.061 Uiso 1 1 calc R
C13 C 0.84723(13) 0.09353(12) 0.50304(13) 0.0328(5) Uani 1 1 d .
C14 C 0.90161(14) 0.17463(12) 0.51400(13) 0.0351(5) Uani 1 1 d .
H14A H 0.8692 0.2167 0.5437 0.042 Uiso 1 1 calc R
H14B H 0.9547 0.1622 0.5426 0.042 Uiso 1 1 calc R
C15 C 0.81947(13) 0.16876(12) 0.32387(12) 0.0342(5) Uani 1 1 d .
H15 H 0.7690 0.1349 0.3393 0.041 Uiso 1 1 calc R
C16 C 0.90094(13) 0.13917(12) 0.37275(13) 0.0353(5) Uani 1 1 d .
H16 H 0.9504 0.1309 0.3370 0.042 Uiso 1 1 calc R
C17 C 0.88735(14) 0.06029(12) 0.42401(13) 0.0357(5) Uani 1 1 d .
H17A H 0.9420 0.0320 0.4341 0.043 Uiso 1 1 calc R
H17B H 0.8484 0.0210 0.3979 0.043 Uiso 1 1 calc R
C18 C 0.73402(16) 0.30547(15) 0.32715(15) 0.0484(6) Uani 1 1 d .
C19 C 0.5967(2) 0.3020(2) 0.2667(3) 0.1138(16) Uani 1 1 d .
H19A H 0.5664 0.3205 0.3135 0.171 Uiso 1 1 calc R
H19B H 0.5605 0.2643 0.2368 0.171 Uiso 1 1 calc R
H19C H 0.6113 0.3501 0.2346 0.171 Uiso 1 1 calc R
C20 C 0.83807(14) 0.15624(14) 0.23557(14) 0.0395(5) Uani 1 1 d .
C21 C 0.8653(2) 0.04551(18) 0.14312(16) 0.0645(8) Uani 1 1 d .
H21A H 0.8402 0.0840 0.1054 0.097 Uiso 1 1 calc R
H21B H 0.8414 -0.0099 0.1353 0.097 Uiso 1 1 calc R
H21C H 0.9269 0.0436 0.1356 0.097 Uiso 1 1 calc R
N1 N 0.92116(11) 0.20579(10) 0.43236(11) 0.0344(4) Uani 1 1 d .
N2 N 0.80528(11) 0.25679(11) 0.34594(11) 0.0394(4) Uani 1 1 d .
O1 O 0.85283(11) 0.34491(9) 0.46683(10) 0.0481(4) Uani 1 1 d .
O2 O 0.94629(11) 0.33504(11) 0.35007(11) 0.0585(5) Uani 1 1 d .
O3 O 0.72744(13) 0.37873(11) 0.34387(13) 0.0701(6) Uani 1 1 d .
O4 O 0.67524(11) 0.25828(11) 0.29001(12) 0.0660(6) Uani 1 1 d .
O5 O 0.84545(15) 0.21023(11) 0.18657(11) 0.0732(6) Uani 1 1 d .
O6 O 0.84619(11) 0.07398(9) 0.22308(9) 0.0484(4) Uani 1 1 d .
S1 S 0.88525(4) 0.29702(3) 0.40205(3) 0.03820(15) Uani 1 1 d .

loop_
_atom_site_aniso_label
_atom_site_aniso_U_11
_atom_site_aniso_U_22
_atom_site_aniso_U_33
_atom_site_aniso_U_23
_atom_site_aniso_U_13
_atom_site_aniso_U_12
C1 0.0359(11) 0.0326(10) 0.0396(13) -0.0007(9) -0.0010(9) 0.0002(8)
C2 0.0801(19) 0.0341(12) 0.0397(14) -0.0030(10) -0.0019(12) -0.0008(11)
C3 0.086(2) 0.0474(14) 0.0372(14) -0.0006(12) -0.0038(13) -0.0032(13)
C4 0.0551(15) 0.0448(13) 0.0455(15) 0.0099(11) -0.0005(12) 0.0031(11)
C5 0.0588(16) 0.0320(12) 0.0571(17) 0.0027(11) -0.0011(13) 0.0026(10)
C6 0.0520(14) 0.0346(11) 0.0430(14) -0.0057(10) -0.0031(11) 0.0037(9)
C7 0.0319(10) 0.0332(10) 0.0306(11) -0.0011(9) 0.0018(9) 0.0003(8)
C8 0.0399(12) 0.0338(11) 0.0431(13) -0.0022(10) 0.0006(10) -0.0002(9)
C9 0.0380(12) 0.0519(14) 0.0521(15) -0.0108(12) -0.0005(11) -0.0063(10)
C10 0.0303(12) 0.0767(18) 0.078(2) -0.0270(16) 0.0008(13) 0.0052(12)
C11 0.0387(14) 0.0652(17) 0.101(2) -0.0411(17) 0.0007(14) 0.0119(12)
C12 0.0394(13) 0.0460(13) 0.0663(18) -0.0246(12) 0.0028(12) 0.0007(10)
C13 0.0348(11) 0.0310(10) 0.0326(12) -0.0028(9) -0.0013(9) 0.0014(8)
C14 0.0343(11) 0.0372(10) 0.0338(12) -0.0010(9) -0.0051(9) -0.0022(8)
C15 0.0378(11) 0.0346(11) 0.0301(11) -0.0013(9) 0.0006(9) 0.0031(9)
C16 0.0312(11) 0.0395(11) 0.0352(11) -0.0029(9) 0.0012(9) 0.0035(8)
C17 0.0344(11) 0.0360(11) 0.0368(12) -0.0038(9) -0.0006(9) 0.0059(8)
C18 0.0515(15) 0.0437(14) 0.0500(15) -0.0081(11) -0.0132(12) 0.0091(11)
C19 0.078(2) 0.092(2) 0.172(4) -0.040(3) -0.077(3) 0.0394(19)
C20 0.0415(12) 0.0408(12) 0.0362(13) 0.0003(10) -0.0008(10) -0.0015(9)
C21 0.080(2) 0.0703(18) 0.0432(16) -0.0199(14) 0.0090(14) 0.0046(14)
N1 0.0330(9) 0.0350(9) 0.0352(10) 0.0006(8) -0.0010(8) -0.0026(7)
N2 0.0399(10) 0.0367(9) 0.0416(11) -0.0090(8) -0.0095(8) 0.0073(8)
O1 0.0611(10) 0.0374(8) 0.0458(10) -0.0091(7) -0.0093(8) 0.0034(7)
O2 0.0533(10) 0.0590(10) 0.0631(12) 0.0218(9) 0.0044(9) -0.0095(8)
O3 0.0747(13) 0.0453(10) 0.0905(16) -0.0185(10) -0.0308(11) 0.0192(9)
O4 0.0551(11) 0.0539(10) 0.0891(15) -0.0198(10) -0.0367(10) 0.0168(8)
O5 0.1282(19) 0.0504(11) 0.0409(11) 0.0085(9) 0.0113(11) -0.0047(11)
O6 0.0682(11) 0.0420(9) 0.0352(9) -0.0071(7) 0.0041(8) 0.0032(7)
S1 0.0385(3) 0.0362(3) 0.0399(3) 0.0020(2) -0.0035(2) -0.0027(2)

loop_
_atom_type_symbol
_atom_type_description
_atom_type_scat_dispersion_real
_atom_type_scat_dispersion_imag
_atom_type_scat_source
C C 0.0033 0.0016 'International Tables Vol C Tables 4.2.6.8 and 6.1.1.4'
H H 0.0000 0.0000 'International Tables Vol C Tables 4.2.6.8 and 6.1.1.4'
N N 0.0061 0.0033 'International Tables Vol C Tables 4.2.6.8 and 6.1.1.4'
O O 0.0106 0.0060 'International Tables Vol C Tables 4.2.6.8 and 6.1.1.4'
S S 0.1246 0.1234 'International Tables Vol C Tables 4.2.6.8 and 6.1.1.4'

loop_
_geom_angle_atom_site_label_1
_geom_angle_atom_site_label_2
_geom_angle_atom_site_label_3
_geom_angle
C2 C1 C6 117.4(2)
C2 C1 C13 120.30(18)
C6 C1 C13 122.2(2)
C3 C2 C1 121.5(2)
C3 C2 H2 119.3
C1 C2 H2 119.3
C4 C3 C2 120.4(2)
C4 C3 H3 119.8
C2 C3 H3 119.8
C3 C4 C5 119.0(2)
C3 C4 H4 120.5
C5 C4 H4 120.5
C4 C5 C6 120.9(2)
C4 C5 H5 119.5
C6 C5 H5 119.5
C5 C6 C1 120.8(2)
C5 C6 H6 119.6
C1 C6 H6 119.6
C8 C7 C12 117.97(19)
C8 C7 C13 118.90(17)
C12 C7 C13 123.13(18)
C9 C8 C7 121.5(2)
C9 C8 H8 119.3
C7 C8 H8 119.3
C10 C9 C8 119.9(2)
C10 C9 H9 120.1
C8 C9 H9 120.1
C11 C10 C9 119.6(2)
C11 C10 H10 120.2
C9 C10 H10 120.2
C10 C11 C12 120.7(2)
C10 C11 H11 119.7
C12 C11 H11 119.7
C11 C12 C7 120.4(2)
C11 C12 H12 119.8
C7 C12 H12 119.8
C1 C13 C14 110.32(17)
C1 C13 C7 108.67(16)
C14 C13 C7 113.86(16)
C1 C13 C17 113.99(16)
C14 C13 C17 99.53(16)
C7 C13 C17 110.37(17)
N1 C14 C13 106.02(16)
N1 C14 H14A 110.5
C13 C14 H14A 110.5
N1 C14 H14B 110.5
C13 C14 H14B 110.5
H14A C14 H14B 108.7
N2 C15 C20 113.58(17)
N2 C15 C16 105.76(16)
C20 C15 C16 108.55(17)
N2 C15 H15 109.6
C20 C15 H15 109.6
C16 C15 H15 109.6
N1 C16 C17 103.19(17)
N1 C16 C15 107.96(15)
C17 C16 C15 115.21(17)
N1 C16 H16 110.1
C17 C16 H16 110.1
C15 C16 H16 110.1
C16 C17 C13 105.00(16)
C16 C17 H17A 110.7
C13 C17 H17A 110.7
C16 C17 H17B 110.7
C13 C17 H17B 110.7
H17A C17 H17B 108.8
O3 C18 O4 126.5(2)
O3 C18 N2 123.7(2)
O4 C18 N2 109.78(19)
O4 C19 H19A 109.5
O4 C19 H19B 109.5
H19A C19 H19B 109.5
O4 C19 H19C 109.5
H19A C19 H19C 109.5
H19B C19 H19C 109.5
O5 C20 O6 125.9(2)
O5 C20 C15 126.7(2)
O6 C20 C15 107.45(18)
O6 C21 H21A 109.5
O6 C21 H21B 109.5
H21A C21 H21B 109.5
O6 C21 H21C 109.5
H21A C21 H21C 109.5
H21B C21 H21C 109.5
C16 N1 C14 110.05(15)
C16 N1 S1 110.26(13)
C14 N1 S1 120.85(14)
C18 N2 C15 126.51(18)
C18 N2 S1 120.25(15)
C15 N2 S1 113.22(13)
C18 O4 C19 115.4(2)
C20 O6 C21 118.19(19)
O1 S1 O2 118.73(11)
O1 S1 N1 110.76(10)
O2 S1 N1 109.97(10)
O1 S1 N2 111.92(10)
O2 S1 N2 107.74(11)
N1 S1 N2 95.17(9)

loop_
_geom_bond_atom_site_label_1
_geom_bond_atom_site_label_2
_geom_bond_distance
C1 C2 1.391(3)
C1 C6 1.396(3)
C1 C13 1.525(3)
C2 C3 1.384(3)
C2 H2 0.9300
C3 C4 1.376(3)
C3 H3 0.9300
C4 C5 1.380(3)
C4 H4 0.9300
C5 C6 1.383(3)
C5 H5 0.9300
C6 H6 0.9300
C7 C8 1.386(3)
C7 C12 1.388(3)
C7 C13 1.545(3)
C8 C9 1.380(3)
C8 H8 0.9300
C9 C10 1.375(3)
C9 H9 0.9300
C10 C11 1.374(3)
C10 H10 0.9300
C11 C12 1.386(3)
C11 H11 0.9300
C12 H12 0.9300
C13 C14 1.544(3)
C13 C17 1.556(3)
C14 N1 1.487(3)
C14 H14A 0.9700
C14 H14B 0.9700
C15 N2 1.457(3)
C15 C20 1.523(3)
C15 C16 1.573(3)
C15 H15 0.9800
C16 N1 1.486(3)
C16 C17 1.530(3)
C16 H16 0.9800
C17 H17A 0.9700
C17 H17B 0.9700
C18 O3 1.196(3)
C18 O4 1.330(3)
C18 N2 1.380(3)
C19 O4 1.450(3)
C19 H19A 0.9600
C19 H19B 0.9600
C19 H19C 0.9600
C20 O5 1.191(3)
C20 O6 1.324(3)
C21 O6 1.446(3)
C21 H21A 0.9600
C21 H21B 0.9600
C21 H21C 0.9600
N1 S1 1.6271(17)
N2 S1 1.6784(18)
O1 S1 1.4165(17)
O2 S1 1.4183(17)

loop_
_geom_torsion_atom_site_label_1
_geom_torsion_atom_site_label_2
_geom_torsion_atom_site_label_3
_geom_torsion_atom_site_label_4
_geom_torsion
C6 C1 C2 C3 1.1(4)
C13 C1 C2 C3 178.4(2)
C1 C2 C3 C4 -1.3(4)
C2 C3 C4 C5 0.4(4)
C3 C4 C5 C6 0.6(4)
C4 C5 C6 C1 -0.7(4)
C2 C1 C6 C5 -0.1(3)
C13 C1 C6 C5 -177.4(2)
C12 C7 C8 C9 1.2(3)
C13 C7 C8 C9 -179.7(2)
C7 C8 C9 C10 0.4(4)
C8 C9 C10 C11 -0.9(4)
C9 C10 C11 C12 -0.1(5)
C10 C11 C12 C7 1.7(5)
C8 C7 C12 C11 -2.2(4)
C13 C7 C12 C11 178.7(3)
C2 C1 C13 C14 37.9(3)
C6 C1 C13 C14 -144.9(2)
C2 C1 C13 C7 -87.6(2)
C6 C1 C13 C7 89.6(2)
C2 C1 C13 C17 148.9(2)
C6 C1 C13 C17 -33.9(3)
C8 C7 C13 C1 -74.4(2)
C12 C7 C13 C1 104.7(2)
C8 C7 C13 C14 162.25(19)
C12 C7 C13 C14 -18.7(3)
C8 C7 C13 C17 51.3(2)
C12 C7 C13 C17 -129.7(2)
C1 C13 C14 N1 152.52(16)
C7 C13 C14 N1 -85.0(2)
C17 C13 C14 N1 32.40(19)
N2 C15 C16 N1 10.3(2)
C20 C15 C16 N1 132.54(17)
N2 C15 C16 C17 125.01(18)
C20 C15 C16 C17 -112.8(2)
N1 C16 C17 C13 33.0(2)
C15 C16 C17 C13 -84.5(2)
C1 C13 C17 C16 -157.57(17)
C14 C13 C17 C16 -40.18(19)
C7 C13 C17 C16 79.81(19)
N2 C15 C20 O5 3.5(3)
C16 C15 C20 O5 -113.8(3)
N2 C15 C20 O6 -177.56(17)
C16 C15 C20 O6 65.1(2)
C17 C16 N1 C14 -12.0(2)
C15 C16 N1 C14 110.37(18)
C17 C16 N1 S1 -147.81(13)
C15 C16 N1 S1 -25.41(19)
C13 C14 N1 C16 -13.5(2)
C13 C14 N1 S1 116.82(16)
O3 C18 N2 C15 -176.6(2)
O4 C18 N2 C15 4.6(3)
O3 C18 N2 S1 5.5(4)
O4 C18 N2 S1 -173.26(17)
C20 C15 N2 C18 71.2(3)
C16 C15 N2 C18 -169.9(2)
C20 C15 N2 S1 -110.78(18)
C16 C15 N2 S1 8.2(2)
O3 C18 O4 C19 1.3(5)
N2 C18 O4 C19 -179.9(3)
O5 C20 O6 C21 -0.4(4)
C15 C20 O6 C21 -179.3(2)
C16 N1 S1 O1 142.81(14)
C14 N1 S1 O1 12.56(18)
C16 N1 S1 O2 -83.99(15)
C14 N1 S1 O2 145.76(15)
C16 N1 S1 N2 27.02(15)
C14 N1 S1 N2 -103.24(16)
C18 N2 S1 O1 42.3(2)
C15 N2 S1 O1 -135.87(15)
C18 N2 S1 O2 -90.0(2)
C15 N2 S1 O2 91.86(16)
C18 N2 S1 N1 157.13(19)
C15 N2 S1 N1 -21.04(16)
